data_4517796
loop_
_publ_author_name
'Erickson, Jeremy D.'
'Preston, Andrew Z.'
'Linehan, John C.'
'Wiedner, Eric S.'

_publ_section_title
;
 Enhanced Hydrogenation of Carbon Dioxide to Methanol by a Ruthenium
 Complex with a Charged Outer-Coordination Sphere
;
_journal_issue 13
_journal_name_full 'ACS Catalysis'
_journal_page_first 7419
_journal_page_last 7423
_journal_paper_doi 10.1021/acscatal.0c02268
_journal_volume 10
_journal_year 2020
_chemical_absolute_configuration ad
_chemical_formula_moiety 'C46 H48 N4 P3 Ru, 3(C F3 O3 S), C2 H3 N'
_chemical_formula_sum 'C51 H51 F9 N5 O9 P3 Ru S3'
_chemical_formula_weight 1339.12
_chemical_properties_physical Air-sensitive
_space_group_crystal_system orthorhombic
_space_group_IT_number 19
_space_group_name_Hall 'P 2ac 2ab'
_space_group_name_H-M_alt 'P 21 21 21'
_atom_sites_solution_hydrogens geom
_audit_creation_date 2020-01-07
_audit_creation_method
;
Olex2 1.2
(compiled 2018.05.29 svn.r3508 for OlexSys, GUI svn.r5506)
;
_audit_update_record
;
2020-01-31 deposited with the CCDC.	2020-02-07 downloaded from the CCDC.
;
_cell_angle_alpha 90
_cell_angle_beta 90
_cell_angle_gamma 90
_cell_formula_units_Z 4
_cell_length_a 12.6221(6)
_cell_length_b 20.3106(10)
_cell_length_c 22.3941(10)
_cell_measurement_reflns_used 9973
_cell_measurement_temperature 100(2)
_cell_measurement_theta_max 32.56
_cell_measurement_theta_min 2.63
_cell_volume 5741.0(5)
_computing_cell_refinement 'SAINT V8.40A (?, 2016)'
_computing_data_reduction 'SAINT V8.40A (?, 2016)'
_computing_molecular_graphics 'Olex2 (Dolomanov et al., 2009)'
_computing_publication_material 'Olex2 (Dolomanov et al., 2009)'
_computing_structure_refinement 'ShelXL (Sheldrick, 2015)'
_computing_structure_solution 'SHELXT 2014/5 (Sheldrick, 2014)'
_diffrn_ambient_temperature 100.0
_diffrn_measured_fraction_theta_full 0.998
_diffrn_measured_fraction_theta_max 0.999
_diffrn_measurement_device_type 'Bruker APEX-II CCD'
_diffrn_measurement_method '\f and \w scans'
_diffrn_radiation_type MoK\a
_diffrn_radiation_wavelength 0.71073
_diffrn_reflns_av_R_equivalents 0.0473
_diffrn_reflns_av_unetI/netI 0.0243
_diffrn_reflns_Laue_measured_fraction_full 0.998
_diffrn_reflns_Laue_measured_fraction_max 0.999
_diffrn_reflns_limit_h_max 19
_diffrn_reflns_limit_h_min -19
_diffrn_reflns_limit_k_max 30
_diffrn_reflns_limit_k_min -30
_diffrn_reflns_limit_l_max 33
_diffrn_reflns_limit_l_min -33
_diffrn_reflns_number 222364
_diffrn_reflns_point_group_measured_fraction_full 0.999
_diffrn_reflns_point_group_measured_fraction_max 0.998
_diffrn_reflns_theta_full 25.242
_diffrn_reflns_theta_max 32.598
_diffrn_reflns_theta_min 2.077
_diffrn_standards_number 0
_exptl_absorpt_coefficient_mu 0.553
_exptl_absorpt_correction_T_max 0.4293
_exptl_absorpt_correction_T_min 0.3746
_exptl_absorpt_correction_type multi-scan
_exptl_absorpt_process_details
'SADABS-2016/2 (Bruker,2016/2) was used for absorption correction. wR2(int) was 0.1093 before and 0.0555 after correction. The Ratio of minimum to maximum transmission is 0.8726. The \l/2 correction factor is Not present.'
_exptl_crystal_colour 'clear colourless'
_exptl_crystal_colour_lustre clear
_exptl_crystal_colour_primary colourless
_exptl_crystal_density_diffrn 1.549
_exptl_crystal_description needle
_exptl_crystal_F_000 2728
_exptl_crystal_recrystallization_method 'Re-crystallisation from solvent: hexanes, acetonitrile'
_exptl_crystal_size_max 0.513
_exptl_crystal_size_mid 0.089
_exptl_crystal_size_min 0.058
_refine_diff_density_max 1.360
_refine_diff_density_min -0.951
_refine_diff_density_rms 0.084
_refine_ls_abs_structure_details
;
 Flack x determined using 8630 quotients [(I+)-(I-)]/[(I+)+(I-)]
 (Parsons, Flack and Wagner, Acta Cryst. B69 (2013) 249-259).
;
_refine_ls_abs_structure_Flack -0.011(4)
_refine_ls_extinction_method none
_refine_ls_goodness_of_fit_ref 1.074
_refine_ls_hydrogen_treatment constr
_refine_ls_matrix_type full
_refine_ls_number_parameters 755
_refine_ls_number_reflns 20904
_refine_ls_number_restraints 30
_refine_ls_restrained_S_all 1.084
_refine_ls_R_factor_all 0.0407
_refine_ls_R_factor_gt 0.0376
_refine_ls_shift/su_max 0.001
_refine_ls_shift/su_mean 0.000
_refine_ls_structure_factor_coef Fsqd
_refine_ls_weighting_details 'w=1/[\s^2^(Fo^2^)+(0.0455P)^2^+5.2525P] where P=(Fo^2^+2Fc^2^)/3'
_refine_ls_weighting_scheme calc
_refine_ls_wR_factor_gt 0.0931
_refine_ls_wR_factor_ref 0.0950
_reflns_Friedel_coverage 0.846
_reflns_Friedel_fraction_full 1.000
_reflns_Friedel_fraction_max 0.998
_reflns_number_gt 19882
_reflns_number_total 20904
_reflns_threshold_expression 'I > 2\s(I)'
_cod_data_source_file cs0c02268_si_002.cif
_cod_data_source_block jde87_01_final_a
_cod_depositor_comments
;Adding full bibliography for 4517796.cif.

 Adding full bibliography for 4517796.cif.
;
_cod_database_code 4517796
_shelx_shelxl_version_number 2018/3
_shelx_space_group_comment
;
The symmetry employed for this shelxl refinement is uniquely defined
by the following loop, which should always be used as a source of
symmetry information in preference to the above space-group names.
They are only intended as comments.
;
_shelx_estimated_absorpt_t_max 0.969
_shelx_estimated_absorpt_t_min 0.765
_olex2_refinement_description
;
1. Fixed Uiso
 At 1.2 times of:
  All C(H) groups, All C(H,H) groups
 At 1.5 times of:
  All C(H,H,H) groups
2. Restrained distances
 C48-F7 \\sim C48-F9 \\sim C48-F8
 with sigma of 0.1
 S3-O9 \\sim S3-O8 \\sim S3-O7
 with sigma of 0.1
 S3-O7 \\sim S3A-O7A
 with sigma of 0.02
 S3-O8 \\sim S3A-O8A
 with sigma of 0.02
 S3-O9 \\sim S3A-O9A
 with sigma of 0.02
 S3-C48 \\sim S3A-C48A
 with sigma of 0.02
 F7-C48 \\sim F7A-C48A
 with sigma of 0.02
 F8-C48 \\sim F8A-C48A
 with sigma of 0.02
 F9-C48 \\sim F9A-C48A
 with sigma of 0.02
 S3-F7 \\sim S3A-F7A
 with sigma of 0.04
 S3-F8 \\sim S3A-F8A
 with sigma of 0.04
 S3-F9 \\sim S3A-F9A
 with sigma of 0.04
 O7-O8 \\sim O7A-O8A
 with sigma of 0.04
 O7-O9 \\sim O7A-O9A
 with sigma of 0.04
 O7-C48 \\sim O7A-C48A
 with sigma of 0.04
 O8-O9 \\sim O8A-O9A
 with sigma of 0.04
 O8-C48 \\sim O8A-C48A
 with sigma of 0.04
 O9-C48 \\sim O9A-C48A
 with sigma of 0.04
 F7-F8 \\sim F7A-F8A
 with sigma of 0.04
 F7-F9 \\sim F7A-F9A
 with sigma of 0.04
 F8-F9 \\sim F8A-F9A
 with sigma of 0.04
 C11-C12 \\sim C11-C12A
 with sigma of 0.02
 C12-C13 \\sim C12A-C13A
 with sigma of 0.02
 C13-C14 \\sim C13A-C14A
 with sigma of 0.02
 C11-C13 \\sim C11-C13A
 with sigma of 0.04
 C12-C14 \\sim C12A-C14A
 with sigma of 0.04
3. Others
 Sof(H15A)=Sof(C14A)=Sof(H14A)=Sof(C13A)=Sof(H13A)=Sof(C12A)=Sof(H12A)=1-FVAR(1)
 Sof(H15)=Sof(C12)=Sof(H12)=Sof(C13)=Sof(H13)=Sof(C14)=Sof(H14)=FVAR(1)
 Fixed Sof: S3(0.75) O7(0.75) O8(0.75) O9(0.75) F7(0.75) F8(0.75) F9(0.75)
 C48(0.75) S3A(0.25) O7A(0.25) O8A(0.25) O9A(0.25) C48A(0.25) F7A(0.25)
 F9A(0.25) F8A(0.25)
4.a Secondary CH2 refined with riding coordinates:
 C2(H2A,H2B), C3(H3A,H3B), C4(H4A,H4B)
4.b Aromatic/amide H refined with riding coordinates:
 C6(H6), C7(H7), C8(H8), C9(H9), C10(H10), C15(H15), C15(H15A), C16(H16),
 C18(H18), C19(H19), C20(H20), C21(H21), C22(H22), C24(H24), C25(H25), C26(H26),
  C27(H27), C28(H28), C30(H30), C31(H31), C32(H32), C33(H33), C34(H34),
 C36(H36), C37(H37), C38(H38), C39(H39), C40(H40), C12(H12), C13(H13), C14(H14),
  C14A(H14A), C13A(H13A), C12A(H12A)
4.c Idealised Me refined as rotating group:
 C1(H1A,H1B,H1C), C42(H42A,H42B,H42C), C44(H44A,H44B,H44C), C46(H46A,H46B,
 H46C), C51(H51A,H51B,H51C)
;
_olex2_submission_special_instructions 'No special instructions were received'

loop_
_space_group_symop_operation_xyz
'x, y, z'
'-x+1/2, -y, z+1/2'
'-x, y+1/2, -z+1/2'
'x+1/2, -y+1/2, -z'

loop_
_atom_site_label
_atom_site_type_symbol
_atom_site_fract_x
_atom_site_fract_y
_atom_site_fract_z
_atom_site_U_iso_or_equiv
_atom_site_adp_type
_atom_site_occupancy
_atom_site_site_symmetry_order
_atom_site_calc_flag
_atom_site_refinement_flags_posn
_atom_site_refinement_flags_adp
_atom_site_refinement_flags_occupancy
_atom_site_disorder_assembly
_atom_site_disorder_group
Ru1 Ru 0.38946(2) 0.49145(2) 0.64927(2) 0.01350(4) Uani 1 1 d . . . . .
P1 P 0.23405(6) 0.45830(4) 0.69377(4) 0.01769(14) Uani 1 1 d . . . . .
P2 P 0.42309(6) 0.55028(4) 0.73448(3) 0.01609(13) Uani 1 1 d . . . . .
P3 P 0.48400(6) 0.40881(4) 0.69484(3) 0.01471(12) Uani 1 1 d . . . . .
N1 N 0.3583(2) 0.43243(13) 0.79706(12) 0.0200(5) Uani 1 1 d . . . . .
N2 N 0.3089(2) 0.56391(13) 0.60077(12) 0.0190(5) Uani 1 1 d . . . . .
N3 N 0.3528(2) 0.43686(14) 0.57239(12) 0.0193(5) Uani 1 1 d . . . . .
N4 N 0.5177(2) 0.53016(13) 0.60042(11) 0.0182(4) Uani 1 1 d . . . . .
C1 C 0.3490(3) 0.40741(18) 0.86069(14) 0.0263(7) Uani 1 1 d . . . . .
H1A H 0.311321 0.439997 0.885010 0.039 Uiso 1 1 calc GR . . . .
H1B H 0.419910 0.400238 0.877228 0.039 Uiso 1 1 calc GR . . . .
H1C H 0.309585 0.365819 0.860930 0.039 Uiso 1 1 calc GR . . . .
C2 C 0.2466(3) 0.44533(17) 0.77517(14) 0.0235(6) Uani 1 1 d . . . . .
H2A H 0.218762 0.484748 0.795924 0.028 Uiso 1 1 calc R . . . .
H2B H 0.201408 0.407538 0.786654 0.028 Uiso 1 1 calc R . . . .
C3 C 0.4224(3) 0.49514(16) 0.80067(12) 0.0215(5) Uani 1 1 d . . . . .
H3A H 0.496728 0.482907 0.809484 0.026 Uiso 1 1 calc R . . . .
H3B H 0.396079 0.520846 0.835168 0.026 Uiso 1 1 calc R . . . .
C4 C 0.4119(2) 0.37796(15) 0.76098(13) 0.0185(5) Uani 1 1 d . . . . .
H4A H 0.357349 0.346106 0.747746 0.022 Uiso 1 1 calc R . . . .
H4B H 0.462195 0.354179 0.787160 0.022 Uiso 1 1 calc R . . . .
C5 C 0.1264(2) 0.51781(15) 0.68722(13) 0.0180(5) Uani 1 1 d . . . . .
C6 C 0.0898(3) 0.55785(17) 0.73315(14) 0.0219(6) Uani 1 1 d . . . . .
H6 H 0.117004 0.552682 0.772425 0.026 Uiso 1 1 calc R . . . .
C7 C 0.0132(3) 0.60563(18) 0.72151(15) 0.0258(6) Uani 1 1 d . . . . .
H7 H -0.011000 0.633386 0.752822 0.031 Uiso 1 1 calc R . . . .
C8 C -0.0280(3) 0.61285(18) 0.66438(15) 0.0255(6) Uani 1 1 d . . . . .
H8 H -0.080302 0.645422 0.656735 0.031 Uiso 1 1 calc R . . . .
C9 C 0.0072(3) 0.5724(2) 0.61832(16) 0.0271(7) Uani 1 1 d . . . . .
H9 H -0.020478 0.577437 0.579135 0.032 Uiso 1 1 calc R . . . .
C10 C 0.0828(2) 0.52484(17) 0.63002(15) 0.0233(6) Uani 1 1 d . . . . .
H10 H 0.105554 0.496503 0.598805 0.028 Uiso 1 1 calc R . . . .
C11 C 0.1714(3) 0.38133(18) 0.66975(19) 0.0296(7) Uani 1 1 d D . . . .
C15 C 0.1792(3) 0.27199(19) 0.6272(2) 0.0332(8) Uani 1 1 d . . . . .
H15 H 0.221558 0.235311 0.616069 0.040 Uiso 0.634(14) 1 calc R . P A 1
H15A H 0.210139 0.242302 0.599414 0.040 Uiso 0.366(14) 1 calc R . P A 2
C16 C 0.2275(3) 0.33060(15) 0.64369(15) 0.0226(6) Uani 1 1 d . . . . .
H16 H 0.301294 0.335952 0.636862 0.027 Uiso 1 1 calc R . . . .
C17 C 0.3351(3) 0.61864(15) 0.75283(14) 0.0191(5) Uani 1 1 d . . . . .
C18 C 0.2922(3) 0.63050(19) 0.80957(16) 0.0291(7) Uani 1 1 d . . . . .
H18 H 0.300262 0.598909 0.840519 0.035 Uiso 1 1 calc R . . . .
C19 C 0.2378(4) 0.6889(2) 0.82017(19) 0.0446(12) Uani 1 1 d . . . . .
H19 H 0.208130 0.696630 0.858515 0.054 Uiso 1 1 calc R . . . .
C20 C 0.2261(5) 0.7359(2) 0.7759(2) 0.0474(12) Uani 1 1 d . . . . .
H20 H 0.189647 0.775791 0.783932 0.057 Uiso 1 1 calc R . . . .
C21 C 0.2680(3) 0.72422(19) 0.71970(18) 0.0326(8) Uani 1 1 d . . . . .
H21 H 0.260659 0.756423 0.689214 0.039 Uiso 1 1 calc R . . . .
C22 C 0.3203(3) 0.66595(16) 0.70783(15) 0.0228(6) Uani 1 1 d . . . . .
H22 H 0.346610 0.657773 0.668788 0.027 Uiso 1 1 calc R . . . .
C23 C 0.5514(2) 0.59163(15) 0.74141(13) 0.0189(5) Uani 1 1 d . . . . .
C24 C 0.6212(3) 0.58315(18) 0.78926(15) 0.0264(6) Uani 1 1 d . . . . .
H24 H 0.605517 0.551851 0.819521 0.032 Uiso 1 1 calc R . . . .
C25 C 0.7137(3) 0.6205(2) 0.79274(18) 0.0309(7) Uani 1 1 d . . . . .
H25 H 0.761311 0.614117 0.825088 0.037 Uiso 1 1 calc R . . . .
C26 C 0.7364(3) 0.66668(19) 0.74925(18) 0.0300(7) Uani 1 1 d . . . . .
H26 H 0.799479 0.692002 0.751780 0.036 Uiso 1 1 calc R . . . .
C27 C 0.6667(3) 0.67621(18) 0.70165(16) 0.0254(6) Uani 1 1 d . . . . .
H27 H 0.681894 0.708249 0.671950 0.031 Uiso 1 1 calc R . . . .
C28 C 0.5753(3) 0.63867(16) 0.69796(15) 0.0220(6) Uani 1 1 d . . . . .
H28 H 0.528211 0.645024 0.665380 0.026 Uiso 1 1 calc R . . . .
C29 C 0.6181(2) 0.42548(14) 0.72272(13) 0.0180(5) Uani 1 1 d . . . . .
C30 C 0.6550(3) 0.40471(17) 0.77844(15) 0.0235(6) Uani 1 1 d . . . . .
H30 H 0.609196 0.381079 0.804413 0.028 Uiso 1 1 calc R . . . .
C31 C 0.7583(3) 0.41838(19) 0.79615(16) 0.0280(7) Uani 1 1 d . . . . .
H31 H 0.781929 0.404912 0.834521 0.034 Uiso 1 1 calc R . . . .
C32 C 0.8267(3) 0.4514(2) 0.75848(18) 0.0300(7) Uani 1 1 d . . . . .
H32 H 0.896812 0.461083 0.771163 0.036 Uiso 1 1 calc R . . . .
C33 C 0.7931(3) 0.4702(2) 0.7024(2) 0.0373(9) Uani 1 1 d . . . . .
H33 H 0.840484 0.491824 0.675931 0.045 Uiso 1 1 calc R . . . .
C34 C 0.6886(3) 0.4571(2) 0.68463(17) 0.0314(8) Uani 1 1 d . . . . .
H34 H 0.665641 0.470162 0.645990 0.038 Uiso 1 1 calc R . . . .
C35 C 0.5064(2) 0.33585(14) 0.64956(15) 0.0187(5) Uani 1 1 d . . . . .
C36 C 0.4867(3) 0.27166(17) 0.66845(17) 0.0267(6) Uani 1 1 d . . . . .
H36 H 0.462182 0.263528 0.707874 0.032 Uiso 1 1 calc R . . . .
C37 C 0.5030(4) 0.21960(17) 0.6293(2) 0.0341(8) Uani 1 1 d . . . . .
H37 H 0.488074 0.175903 0.641825 0.041 Uiso 1 1 calc R . . . .
C38 C 0.5410(4) 0.23078(18) 0.57185(18) 0.0324(8) Uani 1 1 d . . . . .
H38 H 0.551312 0.195015 0.545128 0.039 Uiso 1 1 calc R . . . .
C39 C 0.5637(3) 0.29429(18) 0.55405(16) 0.0287(7) Uani 1 1 d . . . . .
H39 H 0.591507 0.302033 0.515261 0.034 Uiso 1 1 calc R . . . .
C40 C 0.5462(3) 0.34688(16) 0.59224(14) 0.0224(6) Uani 1 1 d . . . . .
H40 H 0.561253 0.390463 0.579404 0.027 Uiso 1 1 calc R . . . .
C41 C 0.2751(3) 0.59613(15) 0.56366(14) 0.0209(5) Uani 1 1 d . . . . .
C42 C 0.2287(3) 0.63644(17) 0.51701(17) 0.0299(7) Uani 1 1 d . . . . .
H42A H 0.280132 0.642344 0.484679 0.045 Uiso 1 1 calc GR . . . .
H42B H 0.209362 0.679509 0.533461 0.045 Uiso 1 1 calc GR . . . .
H42C H 0.165159 0.614691 0.501365 0.045 Uiso 1 1 calc GR . . . .
C43 C 0.3248(3) 0.4071(2) 0.53244(16) 0.0299(7) Uani 1 1 d . . . . .
C44 C 0.2931(5) 0.3636(3) 0.4839(2) 0.0581(17) Uani 1 1 d . . . . .
H44A H 0.327495 0.377741 0.446806 0.087 Uiso 1 1 calc GR . . . .
H44B H 0.215982 0.365491 0.478947 0.087 Uiso 1 1 calc GR . . . .
H44C H 0.314427 0.318407 0.493245 0.087 Uiso 1 1 calc GR . . . .
C45 C 0.5722(3) 0.56022(16) 0.57037(14) 0.0203(5) Uani 1 1 d . . . . .
C46 C 0.6445(3) 0.6001(2) 0.53488(17) 0.0301(7) Uani 1 1 d . . . . .
H46A H 0.656003 0.579053 0.496051 0.045 Uiso 1 1 calc GR . . . .
H46B H 0.712357 0.604241 0.555851 0.045 Uiso 1 1 calc GR . . . .
H46C H 0.613898 0.643976 0.528861 0.045 Uiso 1 1 calc GR . . . .
C12 C 0.0576(5) 0.3755(3) 0.6679(4) 0.0288(16) Uani 0.634(14) 1 d D . P A 1
H12 H 0.015093 0.411464 0.680709 0.035 Uiso 0.634(14) 1 calc R . P A 1
C13 C 0.0087(6) 0.3182(4) 0.6476(4) 0.0392(19) Uani 0.634(14) 1 d D . P A 1
H13 H -0.066377 0.314813 0.648101 0.047 Uiso 0.634(14) 1 calc R . P A 1
C14 C 0.0685(7) 0.2664(4) 0.6267(4) 0.0332(16) Uani 0.634(14) 1 d D . P A 1
H14 H 0.035316 0.227539 0.612319 0.040 Uiso 0.634(14) 1 calc R . P A 1
S1 S 0.47379(7) 0.76353(4) 0.57756(4) 0.02097(14) Uani 1 1 d . . . . .
F1 F 0.3580(3) 0.7860(2) 0.48168(14) 0.0654(10) Uani 1 1 d . . . . .
F2 F 0.2757(2) 0.80017(15) 0.56374(15) 0.0502(7) Uani 1 1 d . . . . .
F3 F 0.3902(4) 0.87149(15) 0.5342(3) 0.0918(16) Uani 1 1 d . . . . .
O1 O 0.5679(3) 0.77788(17) 0.54394(16) 0.0429(8) Uani 1 1 d . . . . .
O2 O 0.4387(2) 0.69618(12) 0.57482(11) 0.0257(5) Uani 1 1 d . . . . .
O3 O 0.4693(3) 0.79263(15) 0.63608(13) 0.0355(6) Uani 1 1 d . . . . .
C47 C 0.3695(4) 0.8076(2) 0.5374(2) 0.0409(10) Uani 1 1 d . . . . .
S2 S -0.06068(6) 0.97916(4) 0.59848(3) 0.02136(15) Uani 1 1 d . . . . .
F4 F 0.13821(19) 1.01333(17) 0.58641(14) 0.0500(7) Uani 1 1 d . . . . .
F5 F 0.0448(3) 1.08360(14) 0.63355(12) 0.0483(7) Uani 1 1 d . . . . .
F6 F 0.0304(2) 1.07545(17) 0.53862(13) 0.0510(8) Uani 1 1 d . . . . .
O4 O -0.0548(3) 0.94088(18) 0.54449(13) 0.0419(8) Uani 1 1 d . . . . .
O5 O -0.0285(2) 0.94540(13) 0.65205(13) 0.0296(5) Uani 1 1 d . . . . .
O6 O -0.1551(2) 1.01862(16) 0.60551(14) 0.0363(6) Uani 1 1 d . . . . .
C49 C 0.0434(3) 1.0411(2) 0.58883(16) 0.0286(7) Uani 1 1 d . . . . .
S3 S 0.53246(9) 1.04631(5) 0.52577(5) 0.02237(19) Uiso 0.75 1 d D . P B 1
O7 O 0.5597(4) 0.9783(2) 0.51708(18) 0.0290(8) Uiso 0.75 1 d D . P B 1
O8 O 0.5587(4) 1.0729(2) 0.58386(18) 0.0281(8) Uiso 0.75 1 d D . P B 1
O9 O 0.5589(4) 1.0888(3) 0.4777(2) 0.0518(12) Uiso 0.75 1 d D . P B 1
F7 F 0.3481(6) 1.0291(4) 0.4689(3) 0.093(2) Uiso 0.75 1 d D . P B 1
F8 F 0.3543(6) 1.0085(4) 0.5709(3) 0.109(2) Uiso 0.75 1 d D . P B 1
F9 F 0.3492(6) 1.1118(4) 0.5278(4) 0.103(2) Uiso 0.75 1 d D . P B 1
C48 C 0.3872(8) 1.0436(5) 0.5301(5) 0.070(2) Uiso 0.75 1 d D . P B 1
N5 N -0.1510(4) 0.7935(2) 0.6704(3) 0.0649(16) Uani 1 1 d . . . . .
C50 C -0.0736(4) 0.7933(2) 0.6441(3) 0.0488(12) Uani 1 1 d . . . . .
C51 C 0.0254(4) 0.7923(3) 0.6117(3) 0.0599(16) Uani 1 1 d . . . . .
H51A H 0.016668 0.766913 0.574848 0.090 Uiso 1 1 calc GR . . . .
H51B H 0.080316 0.771932 0.636485 0.090 Uiso 1 1 calc GR . . . .
H51C H 0.046278 0.837515 0.601832 0.090 Uiso 1 1 calc GR . . . .
S3A S 0.4741(3) 1.0250(2) 0.55015(18) 0.0318(7) Uiso 0.25 1 d D . P C 2
O7A O 0.5328(11) 0.9865(7) 0.5078(6) 0.036(3) Uiso 0.25 1 d D . P C 2
O8A O 0.3911(7) 0.9878(5) 0.5894(4) 0.0215(15) Uiso 0.25 1 d D . P C 2
O9A O 0.5249(9) 1.0755(5) 0.5831(4) 0.0172(18) Uiso 0.25 1 d D . P C 2
C48A C 0.3859(10) 1.0633(6) 0.5042(5) 0.020(2) Uiso 0.25 1 d D . P C 2
F7A F 0.4326(13) 1.1068(8) 0.4645(7) 0.068(4) Uiso 0.25 1 d D . P C 2
F9A F 0.3318(7) 1.0949(5) 0.5506(4) 0.0285(17) Uiso 0.25 1 d D . P C 2
F8A F 0.3354(6) 1.0082(4) 0.4920(4) 0.0247(15) Uiso 0.25 1 d D . P C 2
C14A C 0.0797(11) 0.2598(6) 0.6551(11) 0.051(5) Uani 0.366(14) 1 d D . P A 2
H14A H 0.046376 0.218318 0.649215 0.061 Uiso 0.366(14) 1 calc R . P A 2
C13A C 0.0309(10) 0.3056(7) 0.6898(11) 0.063(6) Uani 0.366(14) 1 d D . P A 2
H13A H -0.037495 0.296286 0.705462 0.076 Uiso 0.366(14) 1 calc R . P A 2
C12A C 0.0785(9) 0.3663(5) 0.7033(8) 0.037(3) Uani 0.366(14) 1 d D . P A 2
H12A H 0.050751 0.395234 0.732716 0.045 Uiso 0.366(14) 1 calc R . P A 2

loop_
_atom_site_aniso_label
_atom_site_aniso_U_11
_atom_site_aniso_U_22
_atom_site_aniso_U_33
_atom_site_aniso_U_23
_atom_site_aniso_U_13
_atom_site_aniso_U_12
Ru1 0.01288(8) 0.01447(8) 0.01316(8) 0.00258(7) 0.00025(7) -0.00035(7)
P1 0.0161(3) 0.0170(3) 0.0199(3) 0.0030(3) 0.0038(3) 0.0004(2)
P2 0.0175(3) 0.0167(3) 0.0141(3) 0.0012(2) 0.0010(2) 0.0010(2)
P3 0.0139(3) 0.0158(3) 0.0143(3) 0.0019(2) 0.0001(2) 0.0003(2)
N1 0.0222(12) 0.0213(12) 0.0164(10) 0.0059(9) 0.0037(9) 0.0055(9)
N2 0.0185(11) 0.0177(11) 0.0210(11) 0.0041(9) -0.0022(9) -0.0031(9)
N3 0.0170(10) 0.0219(12) 0.0190(11) 0.0030(9) -0.0003(9) -0.0031(9)
N4 0.0186(11) 0.0192(11) 0.0167(10) 0.0004(8) 0.0000(9) -0.0011(9)
C1 0.0309(16) 0.0311(16) 0.0167(13) 0.0091(11) 0.0068(11) 0.0082(13)
C2 0.0197(13) 0.0278(15) 0.0230(14) 0.0085(11) 0.0069(11) 0.0062(12)
C3 0.0300(14) 0.0198(13) 0.0146(10) 0.0024(10) 0.0003(10) 0.0038(11)
C4 0.0204(13) 0.0186(12) 0.0165(11) 0.0053(9) 0.0034(10) 0.0029(10)
C5 0.0148(12) 0.0198(13) 0.0193(11) 0.0013(10) 0.0012(9) 0.0006(9)
C6 0.0222(14) 0.0265(15) 0.0170(12) 0.0024(10) 0.0014(10) 0.0047(11)
C7 0.0249(15) 0.0286(16) 0.0239(14) 0.0007(12) 0.0016(12) 0.0082(13)
C8 0.0218(14) 0.0293(16) 0.0254(15) 0.0033(12) 0.0003(11) 0.0057(12)
C9 0.0211(14) 0.0376(18) 0.0226(14) -0.0016(13) -0.0037(11) 0.0042(13)
C10 0.0171(12) 0.0306(16) 0.0221(13) -0.0036(11) -0.0013(10) 0.0028(11)
C11 0.0241(15) 0.0200(15) 0.045(2) 0.0023(14) 0.0110(14) -0.0053(12)
C15 0.0355(19) 0.0191(15) 0.045(2) 0.0018(14) -0.0056(16) -0.0036(13)
C16 0.0248(14) 0.0194(13) 0.0236(14) 0.0020(11) -0.0012(12) -0.0023(10)
C17 0.0200(13) 0.0184(13) 0.0190(12) -0.0003(10) 0.0029(10) 0.0016(10)
C18 0.0348(18) 0.0299(17) 0.0226(15) 0.0028(12) 0.0077(13) 0.0119(14)
C19 0.061(3) 0.043(2) 0.0298(18) 0.0034(16) 0.0211(19) 0.025(2)
C20 0.064(3) 0.034(2) 0.043(2) 0.0027(18) 0.023(2) 0.025(2)
C21 0.040(2) 0.0242(16) 0.0336(18) 0.0062(13) 0.0110(16) 0.0131(14)
C22 0.0278(15) 0.0197(13) 0.0210(13) 0.0036(11) 0.0054(11) 0.0050(11)
C23 0.0198(13) 0.0185(12) 0.0183(12) -0.0024(10) -0.0008(10) 0.0004(10)
C24 0.0263(16) 0.0286(15) 0.0244(14) -0.0020(12) -0.0062(12) 0.0014(13)
C25 0.0230(16) 0.0349(18) 0.0349(18) -0.0048(15) -0.0109(14) -0.0015(13)
C26 0.0185(14) 0.0323(18) 0.0391(19) -0.0113(15) 0.0000(13) -0.0030(12)
C27 0.0226(15) 0.0236(15) 0.0301(16) -0.0030(12) 0.0040(12) -0.0036(11)
C28 0.0217(13) 0.0224(14) 0.0219(13) -0.0025(11) 0.0000(11) -0.0009(11)
C29 0.0146(11) 0.0196(12) 0.0198(12) 0.0016(9) -0.0017(10) 0.0007(10)
C30 0.0224(14) 0.0267(15) 0.0215(14) 0.0038(11) -0.0031(11) 0.0004(12)
C31 0.0245(15) 0.0330(17) 0.0264(15) 0.0000(13) -0.0109(13) 0.0022(13)
C32 0.0214(15) 0.0341(18) 0.0345(17) -0.0026(15) -0.0094(13) -0.0001(13)
C33 0.0211(15) 0.052(2) 0.039(2) 0.0129(18) -0.0018(14) -0.0080(15)
C34 0.0199(14) 0.044(2) 0.0300(17) 0.0137(15) -0.0046(12) -0.0051(14)
C35 0.0197(12) 0.0153(11) 0.0210(12) 0.0015(11) -0.0017(11) 0.0002(9)
C36 0.0319(17) 0.0186(14) 0.0298(15) 0.0058(12) 0.0062(13) 0.0001(12)
C37 0.044(2) 0.0148(14) 0.044(2) 0.0030(13) 0.0081(17) -0.0001(14)
C38 0.043(2) 0.0208(15) 0.0332(18) -0.0055(13) 0.0015(16) 0.0046(14)
C39 0.041(2) 0.0225(15) 0.0228(14) -0.0032(12) 0.0031(14) 0.0047(14)
C40 0.0293(15) 0.0177(13) 0.0203(13) 0.0002(10) 0.0029(11) 0.0024(11)
C41 0.0204(13) 0.0178(13) 0.0245(14) 0.0023(11) -0.0065(11) -0.0013(10)
C42 0.0348(18) 0.0212(15) 0.0337(17) 0.0090(13) -0.0151(15) -0.0024(13)
C43 0.0322(17) 0.0383(19) 0.0193(14) 0.0019(13) -0.0033(13) -0.0147(15)
C44 0.081(4) 0.068(4) 0.0251(19) -0.006(2) -0.010(2) -0.045(3)
C45 0.0204(13) 0.0213(14) 0.0193(12) 0.0003(10) 0.0019(10) -0.0028(11)
C46 0.0298(16) 0.0314(17) 0.0291(16) 0.0021(13) 0.0118(13) -0.0099(14)
C12 0.021(2) 0.028(3) 0.038(4) -0.005(2) 0.007(2) -0.005(2)
C13 0.028(3) 0.038(3) 0.052(4) -0.002(3) 0.012(3) -0.016(3)
C14 0.038(4) 0.025(3) 0.037(4) -0.001(3) -0.001(3) -0.015(3)
S1 0.0230(3) 0.0180(3) 0.0219(3) 0.0008(3) 0.0023(3) -0.0052(3)
F1 0.068(2) 0.091(3) 0.0377(15) 0.0232(16) -0.0147(15) 0.0020(19)
F2 0.0312(13) 0.0480(16) 0.072(2) -0.0060(15) -0.0071(13) 0.0076(12)
F3 0.082(3) 0.0272(14) 0.166(4) 0.040(2) -0.043(3) -0.0104(17)
O1 0.0316(15) 0.0470(18) 0.0502(18) 0.0076(15) 0.0150(14) -0.0106(13)
O2 0.0325(13) 0.0175(10) 0.0272(11) 0.0001(9) -0.0018(10) -0.0043(9)
O3 0.0394(15) 0.0333(14) 0.0338(14) -0.0139(11) 0.0002(12) -0.0086(12)
C47 0.046(3) 0.0254(17) 0.052(2) 0.0109(17) -0.013(2) -0.0004(16)
S2 0.0186(3) 0.0278(4) 0.0177(3) -0.0014(3) 0.0003(2) -0.0030(3)
F4 0.0197(10) 0.0607(18) 0.0696(19) 0.0081(16) 0.0046(11) -0.0053(11)
F5 0.0638(19) 0.0415(15) 0.0396(14) -0.0083(11) 0.0017(13) -0.0254(13)
F6 0.0468(15) 0.067(2) 0.0390(14) 0.0282(14) -0.0076(12) -0.0197(14)
O4 0.0481(18) 0.0531(19) 0.0245(13) -0.0141(12) 0.0048(12) -0.0175(15)
O5 0.0291(12) 0.0304(12) 0.0294(12) 0.0057(11) -0.0032(11) -0.0031(10)
O6 0.0235(12) 0.0419(17) 0.0435(15) 0.0089(13) 0.0049(11) 0.0037(11)
C49 0.0238(15) 0.0374(19) 0.0246(15) 0.0014(13) -0.0014(12) -0.0081(13)
N5 0.050(2) 0.0254(18) 0.120(5) -0.005(2) 0.027(3) -0.0055(17)
C50 0.038(2) 0.0226(17) 0.086(4) -0.002(2) 0.005(3) -0.0018(15)
C51 0.042(3) 0.040(3) 0.098(5) -0.003(3) 0.021(3) -0.001(2)
C14A 0.037(6) 0.022(5) 0.093(14) 0.018(7) -0.028(9) -0.017(4)
C13A 0.020(5) 0.042(7) 0.126(19) 0.020(9) -0.002(8) -0.018(5)
C12A 0.019(4) 0.032(5) 0.061(10) 0.007(5) 0.011(5) -0.007(4)

loop_
_atom_type_symbol
_atom_type_description
_atom_type_scat_dispersion_real
_atom_type_scat_dispersion_imag
_atom_type_scat_source
C C 0.0033 0.0016 'International Tables Vol C Tables 4.2.6.8 and 6.1.1.4'
H H 0.0000 0.0000 'International Tables Vol C Tables 4.2.6.8 and 6.1.1.4'
F F 0.0171 0.0103 'International Tables Vol C Tables 4.2.6.8 and 6.1.1.4'
N N 0.0061 0.0033 'International Tables Vol C Tables 4.2.6.8 and 6.1.1.4'
O O 0.0106 0.0060 'International Tables Vol C Tables 4.2.6.8 and 6.1.1.4'
P P 0.1023 0.0942 'International Tables Vol C Tables 4.2.6.8 and 6.1.1.4'
Ru Ru -1.2594 0.8363 'International Tables Vol C Tables 4.2.6.8 and 6.1.1.4'
S S 0.1246 0.1234 'International Tables Vol C Tables 4.2.6.8 and 6.1.1.4'

loop_
_geom_angle_atom_site_label_1
_geom_angle_atom_site_label_2
_geom_angle_atom_site_label_3
_geom_angle
_geom_angle_site_symmetry_1
_geom_angle_site_symmetry_3
_geom_angle_publ_flag
P2 Ru1 P1 87.12(3) . . ?
P2 Ru1 P3 85.12(3) . . ?
P3 Ru1 P1 92.10(3) . . ?
N2 Ru1 P1 90.94(8) . . ?
N2 Ru1 P2 98.94(8) . . ?
N2 Ru1 P3 175.05(8) . . ?
N2 Ru1 N3 80.72(11) . . ?
N2 Ru1 N4 80.86(10) . . ?
N3 Ru1 P1 90.73(7) . . ?
N3 Ru1 P2 177.83(8) . . ?
N3 Ru1 P3 95.33(8) . . ?
N3 Ru1 N4 86.59(10) . . ?
N4 Ru1 P1 171.68(7) . . ?
N4 Ru1 P2 95.48(7) . . ?
N4 Ru1 P3 95.99(7) . . ?
C2 P1 Ru1 113.33(11) . . ?
C5 P1 Ru1 113.98(10) . . ?
C5 P1 C2 103.72(14) . . ?
C5 P1 C11 102.70(16) . . ?
C11 P1 Ru1 119.37(12) . . ?
C11 P1 C2 101.81(18) . . ?
C3 P2 Ru1 110.44(10) . . ?
C17 P2 Ru1 118.13(11) . . ?
C17 P2 C3 106.04(14) . . ?
C17 P2 C23 99.82(14) . . ?
C23 P2 Ru1 118.27(10) . . ?
C23 P2 C3 102.29(15) . . ?
C4 P3 Ru1 110.36(10) . . ?
C29 P3 Ru1 119.68(10) . . ?
C29 P3 C4 104.13(14) . . ?
C35 P3 Ru1 115.38(10) . . ?
C35 P3 C4 104.32(14) . . ?
C35 P3 C29 101.33(14) . . ?
C1 N1 C4 106.8(2) . . ?
C2 N1 C1 106.8(2) . . ?
C2 N1 C4 111.5(3) . . ?
C3 N1 C1 105.9(3) . . ?
C3 N1 C2 111.7(2) . . ?
C3 N1 C4 113.7(2) . . ?
C41 N2 Ru1 164.5(3) . . ?
C43 N3 Ru1 174.4(3) . . ?
C45 N4 Ru1 166.1(3) . . ?
N1 C2 P1 115.0(2) . . ?
N1 C3 P2 117.9(2) . . ?
N1 C4 P3 113.34(19) . . ?
C6 C5 P1 125.1(2) . . ?
C6 C5 C10 119.1(3) . . ?
C10 C5 P1 115.7(2) . . ?
C5 C6 C7 119.9(3) . . ?
C8 C7 C6 120.3(3) . . ?
C7 C8 C9 120.1(3) . . ?
C10 C9 C8 119.5(3) . . ?
C9 C10 C5 121.0(3) . . ?
C16 C11 P1 122.6(3) . . ?
C16 C11 C12 116.0(4) . . ?
C16 C11 C12A 119.0(6) . . ?
C12 C11 P1 120.5(4) . . ?
C12A C11 P1 112.5(6) . . ?
C16 C15 C14 120.6(5) . . ?
C16 C15 C14A 114.8(7) . . ?
C11 C16 C15 121.9(3) . . ?
C18 C17 P2 124.7(2) . . ?
C18 C17 C22 118.8(3) . . ?
C22 C17 P2 116.1(2) . . ?
C19 C18 C17 119.5(3) . . ?
C20 C19 C18 121.2(4) . . ?
C21 C20 C19 119.5(4) . . ?
C22 C21 C20 120.2(3) . . ?
C21 C22 C17 120.8(3) . . ?
C24 C23 P2 124.5(3) . . ?
C28 C23 P2 116.5(2) . . ?
C28 C23 C24 118.8(3) . . ?
C25 C24 C23 120.2(3) . . ?
C26 C25 C24 120.2(3) . . ?
C25 C26 C27 120.1(3) . . ?
C28 C27 C26 119.6(3) . . ?
C27 C28 C23 121.0(3) . . ?
C30 C29 P3 123.8(2) . . ?
C34 C29 P3 117.8(2) . . ?
C34 C29 C30 118.3(3) . . ?
C31 C30 C29 120.5(3) . . ?
C32 C31 C30 120.6(3) . . ?
C33 C32 C31 119.9(3) . . ?
C32 C33 C34 119.7(4) . . ?
C29 C34 C33 121.0(3) . . ?
C36 C35 P3 124.5(3) . . ?
C36 C35 C40 119.6(3) . . ?
C40 C35 P3 116.0(2) . . ?
C37 C36 C35 119.6(3) . . ?
C36 C37 C38 120.7(3) . . ?
C39 C38 C37 119.4(3) . . ?
C38 C39 C40 120.6(3) . . ?
C39 C40 C35 120.1(3) . . ?
N2 C41 C42 178.2(4) . . ?
N3 C43 C44 174.6(5) . . ?
N4 C45 C46 176.9(4) . . ?
C13 C12 C11 121.2(6) . . ?
C14 C13 C12 120.4(6) . . ?
C13 C14 C15 118.9(6) . . ?
O1 S1 O2 115.15(19) . . ?
O1 S1 O3 115.3(2) . . ?
O1 S1 C47 103.8(2) . . ?
O2 S1 C47 102.92(18) . . ?
O3 S1 O2 114.66(17) . . ?
O3 S1 C47 102.6(2) . . ?
F1 C47 S1 112.2(3) . . ?
F2 C47 S1 111.5(3) . . ?
F2 C47 F1 106.3(4) . . ?
F3 C47 S1 111.4(3) . . ?
F3 C47 F1 107.1(4) . . ?
F3 C47 F2 108.1(4) . . ?
O4 S2 O5 115.3(2) . . ?
O4 S2 O6 115.7(2) . . ?
O4 S2 C49 103.59(18) . . ?
O5 S2 O6 113.97(17) . . ?
O5 S2 C49 102.88(16) . . ?
O6 S2 C49 102.91(19) . . ?
F4 C49 S2 111.1(3) . . ?
F4 C49 F6 107.5(3) . . ?
F5 C49 S2 111.6(3) . . ?
F5 C49 F4 107.3(3) . . ?
F5 C49 F6 107.4(4) . . ?
F6 C49 S2 111.7(3) . . ?
O7 S3 O8 115.2(3) . . ?
O7 S3 C48 102.6(4) . . ?
O8 S3 C48 101.1(4) . . ?
O9 S3 O7 115.2(3) . . ?
O9 S3 O8 113.7(3) . . ?
O9 S3 C48 107.0(4) . . ?
F7 C48 S3 106.8(6) . . ?
F8 C48 S3 113.1(8) . . ?
F8 C48 F7 117.3(9) . . ?
F8 C48 F9 117.6(9) . . ?
F9 C48 S3 107.2(6) . . ?
F9 C48 F7 92.6(7) . . ?
N5 C50 C51 178.9(7) . . ?
O7A S3A O8A 117.1(7) . . ?
O7A S3A C48A 100.8(7) . . ?
O8A S3A C48A 97.1(6) . . ?
O9A S3A O7A 120.3(8) . . ?
O9A S3A O8A 111.1(6) . . ?
O9A S3A C48A 106.2(6) . . ?
F7A C48A S3A 113.6(10) . . ?
F7A C48A F9A 113.1(11) . . ?
F9A C48A S3A 94.6(7) . . ?
F8A C48A S3A 93.0(7) . . ?
F8A C48A F7A 127.9(11) . . ?
F8A C48A F9A 107.9(10) . . ?
C13A C14A C15 122.0(10) . . ?
C14A C13A C12A 122.0(12) . . ?
C13A C12A C11 115.3(11) . . ?

loop_
_geom_bond_atom_site_label_1
_geom_bond_atom_site_label_2
_geom_bond_distance
_geom_bond_site_symmetry_2
_geom_bond_publ_flag
Ru1 P1 2.3009(8) . ?
Ru1 P2 2.2912(8) . ?
Ru1 P3 2.2983(8) . ?
Ru1 N2 2.093(3) . ?
Ru1 N3 2.099(3) . ?
Ru1 N4 2.106(3) . ?
P1 C2 1.849(3) . ?
P1 C5 1.825(3) . ?
P1 C11 1.833(4) . ?
P2 C3 1.858(3) . ?
P2 C17 1.825(3) . ?
P2 C23 1.831(3) . ?
P3 C4 1.848(3) . ?
P3 C29 1.835(3) . ?
P3 C35 1.818(3) . ?
N1 C1 1.518(4) . ?
N1 C2 1.516(4) . ?
N1 C3 1.511(4) . ?
N1 C4 1.528(4) . ?
N2 C41 1.141(4) . ?
N3 C43 1.136(4) . ?
N4 C45 1.140(4) . ?
C5 C6 1.390(4) . ?
C5 C10 1.401(4) . ?
C6 C7 1.395(5) . ?
C7 C8 1.389(5) . ?
C8 C9 1.391(5) . ?
C9 C10 1.383(5) . ?
C11 C16 1.380(5) . ?
C11 C12 1.442(7) . ?
C11 C12A 1.426(11) . ?
C15 C16 1.388(5) . ?
C15 C14 1.403(10) . ?
C15 C14A 1.425(18) . ?
C17 C18 1.402(4) . ?
C17 C22 1.405(4) . ?
C18 C19 1.390(5) . ?
C19 C20 1.385(6) . ?
C20 C21 1.384(6) . ?
C21 C22 1.381(5) . ?
C23 C24 1.398(4) . ?
C23 C28 1.397(4) . ?
C24 C25 1.394(5) . ?
C25 C26 1.383(6) . ?
C26 C27 1.395(5) . ?
C27 C28 1.385(5) . ?
C29 C30 1.397(4) . ?
C29 C34 1.391(5) . ?
C30 C31 1.391(5) . ?
C31 C32 1.381(6) . ?
C32 C33 1.380(6) . ?
C33 C34 1.403(5) . ?
C35 C36 1.393(4) . ?
C35 C40 1.396(5) . ?
C36 C37 1.389(5) . ?
C37 C38 1.391(6) . ?
C38 C39 1.380(5) . ?
C39 C40 1.386(5) . ?
C41 C42 1.451(4) . ?
C43 C44 1.457(6) . ?
C45 C46 1.457(5) . ?
C12 C13 1.395(8) . ?
C13 C14 1.375(10) . ?
S1 O1 1.436(3) . ?
S1 O2 1.439(2) . ?
S1 O3 1.439(3) . ?
S1 C47 1.828(4) . ?
F1 C47 1.332(6) . ?
F2 C47 1.332(6) . ?
F3 C47 1.325(5) . ?
S2 O4 1.440(3) . ?
S2 O5 1.440(3) . ?
S2 O6 1.445(3) . ?
S2 C49 1.832(4) . ?
F4 C49 1.324(5) . ?
F5 C49 1.322(5) . ?
F6 C49 1.333(4) . ?
S3 O7 1.436(4) . ?
S3 O8 1.447(4) . ?
S3 O9 1.419(5) . ?
S3 C48 1.837(10) . ?
F7 C48 1.485(12) . ?
F8 C48 1.231(11) . ?
F9 C48 1.467(11) . ?
N5 C50 1.141(7) . ?
C50 C51 1.445(8) . ?
S3A O7A 1.436(12) . ?
S3A O8A 1.562(9) . ?
S3A O9A 1.418(10) . ?
S3A C48A 1.704(12) . ?
C48A F7A 1.385(17) . ?
C48A F9A 1.398(13) . ?
C48A F8A 1.318(13) . ?
C14A C13A 1.362(19) . ?
C13A C12A 1.403(15) . ?
